data_1513942
loop_
_publ_author_name
'Gulevskaya, Anna V.'
'Tyaglivy, Alexander S.'
'Pozharskii, Alexander F.'
'Nelina-Nemtseva, Julia I'
'Steglenko, Dmitry V.'

_publ_section_title
;
 Heterocyclization of Enediynes Promoted by Sodium Azide: A Case of
 Ambiguity of X-ray Data and Structure Revision.
;
_journal_issue 6
_journal_name_full 'Organic letters'
_journal_page_first 1582
_journal_page_last 1585
_journal_paper_doi 10.1021/ol500125j
_journal_volume 16
_journal_year 2014
_chemical_formula_moiety 'C22 H15 N3'
_chemical_formula_sum 'C22 H15 N3'
_chemical_formula_weight 321.37
_chemical_name_systematic
; 
 ? 
;
_space_group_IT_number 14
_symmetry_cell_setting monoclinic
_symmetry_space_group_name_Hall '-P 2yn'
_symmetry_space_group_name_H-M 'P 1 21/n 1'
_atom_sites_solution_hydrogens geom
_atom_sites_solution_primary direct
_atom_sites_solution_secondary difmap
_audit_creation_method SHELXL-97
_cell_angle_alpha 90.00
_cell_angle_beta 91.4180(10)
_cell_angle_gamma 90.00
_cell_formula_units_Z 4
_cell_length_a 9.5860(4)
_cell_length_b 9.8319(4)
_cell_length_c 16.7791(7)
_cell_measurement_reflns_used 454
_cell_measurement_temperature 120(2)
_cell_measurement_theta_max 29
_cell_measurement_theta_min 3
_cell_volume 1580.92(11)
_computing_cell_refinement 'Bruker SAINT'
_computing_data_collection 'Bruker APEX II'
_computing_data_reduction 'Bruker SAINT'
_computing_molecular_graphics 'Bruker SHELXTL'
_computing_publication_material 'Bruker SHELXTL'
_computing_structure_refinement 'SHELXL-97 (Sheldrick, 1997)'
_computing_structure_solution 'SHELXS-97 (Sheldrick, 1997)'
_diffrn_ambient_temperature 120(2)
_diffrn_measured_fraction_theta_full 1.000
_diffrn_measured_fraction_theta_max 1.000
_diffrn_measurement_device_type 'Bruker APEX II CCD area detector'
_diffrn_measurement_method 'omega scans'
_diffrn_radiation_monochromator graphite
_diffrn_radiation_source 'fine-focus sealed tube'
_diffrn_radiation_type MoK\a
_diffrn_radiation_wavelength 0.71073
_diffrn_reflns_av_R_equivalents 0.0307
_diffrn_reflns_av_sigmaI/netI 0.0238
_diffrn_reflns_limit_h_max 13
_diffrn_reflns_limit_h_min -13
_diffrn_reflns_limit_k_max 13
_diffrn_reflns_limit_k_min -13
_diffrn_reflns_limit_l_max 22
_diffrn_reflns_limit_l_min -22
_diffrn_reflns_number 19204
_diffrn_reflns_theta_full 29.00
_diffrn_reflns_theta_max 29.00
_diffrn_reflns_theta_min 2.40
_exptl_absorpt_coefficient_mu 0.081
_exptl_absorpt_correction_T_max 0.972
_exptl_absorpt_correction_T_min 0.957
_exptl_absorpt_correction_type multi-scan
_exptl_absorpt_process_details SADABS
_exptl_crystal_colour colorless
_exptl_crystal_density_diffrn 1.350
_exptl_crystal_density_method 'not measured'
_exptl_crystal_description prism
_exptl_crystal_F_000 672
_exptl_crystal_size_max 0.55
_exptl_crystal_size_mid 0.42
_exptl_crystal_size_min 0.35
_refine_diff_density_max 0.356
_refine_diff_density_min -0.255
_refine_diff_density_rms 0.046
_refine_ls_extinction_method none
_refine_ls_goodness_of_fit_ref 1.025
_refine_ls_hydrogen_treatment constr
_refine_ls_matrix_type full
_refine_ls_number_parameters 226
_refine_ls_number_reflns 4206
_refine_ls_number_restraints 0
_refine_ls_restrained_S_all 1.025
_refine_ls_R_factor_all 0.0499
_refine_ls_R_factor_gt 0.0406
_refine_ls_shift/su_max 0.000
_refine_ls_shift/su_mean 0.000
_refine_ls_structure_factor_coef Fsqd
_refine_ls_weighting_details 'calc w=1/[\s^2^(Fo^2^)+(0.0486P)^2^+0.6953P] where P=(Fo^2^+2Fc^2^)/3'
_refine_ls_weighting_scheme calc
_refine_ls_wR_factor_gt 0.0996
_refine_ls_wR_factor_ref 0.1071
_reflns_number_gt 3518
_reflns_number_total 4206
_reflns_threshold_expression I>2\s(I)
_cod_data_source_file ol500125j_si_002.cif
_cod_data_source_block p21n
_cod_depositor_comments
;
The following automatic conversions were performed:

'_symmetry_cell_setting' value 'Monoclinic' changed to 'monoclinic'
according to
/usr/data/users/saulius/crontab/automatic-downloads/current/ACS/lib/dictionaries/cif_core.dic
dictionary named 'cif_core.dic' version 2.4.2 from 2011-04-26.

Automatic conversion script
Id: cif_fix_values 2281 2013-09-26 08:29:07Z andrius 
;
_cod_original_sg_symbol_H-M 'P 21/n'
_cod_database_code 1513942

loop_
_symmetry_equiv_pos_as_xyz
'x, y, z'
'-x+1/2, y+1/2, -z+1/2'
'-x, -y, -z'
'x-1/2, -y-1/2, z-1/2'

loop_
_atom_site_label
_atom_site_type_symbol
_atom_site_fract_x
_atom_site_fract_y
_atom_site_fract_z
_atom_site_U_iso_or_equiv
_atom_site_adp_type
_atom_site_occupancy
_atom_site_symmetry_multiplicity
_atom_site_calc_flag
_atom_site_refinement_flags
N1 N 0.47717(9) 0.60918(9) 0.10147(5) 0.01531(19) Uani 1 1 d .
N2 N 0.66641(10) 0.61477(10) 0.17254(6) 0.0190(2) Uani 1 1 d .
N3 N 0.54146(10) 0.55838(10) 0.16839(6) 0.0181(2) Uani 1 1 d .
C1 C 0.68359(11) 0.70100(11) 0.10992(6) 0.0165(2) Uani 1 1 d .
C2 C 0.56171(11) 0.70007(11) 0.06289(6) 0.0153(2) Uani 1 1 d .
C3 C 0.50891(11) 0.76751(11) -0.00813(6) 0.0157(2) Uani 1 1 d .
C4 C 0.57947(12) 0.87452(11) -0.04575(7) 0.0182(2) Uani 1 1 d .
H4A H 0.6655 0.9069 -0.0237 0.022 Uiso 1 1 calc R
C5 C 0.52405(12) 0.93256(12) -0.11462(7) 0.0207(2) Uani 1 1 d .
H5A H 0.5721 1.0048 -0.1396 0.025 Uiso 1 1 calc R
C6 C 0.39738(12) 0.88547(13) -0.14785(7) 0.0214(2) Uani 1 1 d .
H6A H 0.3612 0.9242 -0.1959 0.026 Uiso 1 1 calc R
C7 C 0.32541(12) 0.78304(13) -0.11072(7) 0.0200(2) Uani 1 1 d .
H7A H 0.2393 0.7520 -0.1333 0.024 Uiso 1 1 calc R
C8 C 0.37824(11) 0.72366(11) -0.03952(6) 0.0167(2) Uani 1 1 d .
C9 C 0.29878(11) 0.62472(12) 0.00370(7) 0.0172(2) Uani 1 1 d .
H9A H 0.2119 0.5952 -0.0186 0.021 Uiso 1 1 calc R
C10 C 0.34224(11) 0.57191(11) 0.07471(6) 0.0156(2) Uani 1 1 d .
C11 C 0.25322(11) 0.48466(11) 0.12456(6) 0.0161(2) Uani 1 1 d .
C12 C 0.11132(12) 0.51908(12) 0.12832(7) 0.0188(2) Uani 1 1 d .
H12A H 0.0781 0.5997 0.1031 0.023 Uiso 1 1 calc R
C13 C 0.01911(12) 0.43628(13) 0.16865(7) 0.0221(2) Uani 1 1 d .
H13A H -0.0768 0.4601 0.1706 0.026 Uiso 1 1 calc R
C14 C 0.06711(13) 0.31848(13) 0.20615(7) 0.0249(3) Uani 1 1 d .
H14A H 0.0040 0.2611 0.2331 0.030 Uiso 1 1 calc R
C15 C 0.20820(13) 0.28501(13) 0.20392(7) 0.0233(2) Uani 1 1 d .
H15A H 0.2411 0.2050 0.2299 0.028 Uiso 1 1 calc R
C16 C 0.30141(12) 0.36769(12) 0.16398(7) 0.0188(2) Uani 1 1 d .
H16A H 0.3976 0.3447 0.1635 0.023 Uiso 1 1 calc R
C17 C 0.81793(11) 0.77144(11) 0.09925(7) 0.0165(2) Uani 1 1 d .
C18 C 0.88306(12) 0.83971(12) 0.16306(7) 0.0199(2) Uani 1 1 d .
H18A H 0.8389 0.8441 0.2131 0.024 Uiso 1 1 calc R
C19 C 1.01232(13) 0.90137(13) 0.15365(8) 0.0231(2) Uani 1 1 d .
H19A H 1.0560 0.9479 0.1972 0.028 Uiso 1 1 calc R
C20 C 1.07755(12) 0.89496(13) 0.08085(8) 0.0237(3) Uani 1 1 d .
H20A H 1.1664 0.9359 0.0749 0.028 Uiso 1 1 calc R
C21 C 1.01316(12) 0.82876(12) 0.01672(7) 0.0209(2) Uani 1 1 d .
H21A H 1.0572 0.8261 -0.0334 0.025 Uiso 1 1 calc R
C22 C 0.88427(12) 0.76631(12) 0.02574(7) 0.0183(2) Uani 1 1 d .
H22A H 0.8411 0.7201 -0.0180 0.022 Uiso 1 1 calc R

loop_
_atom_site_aniso_label
_atom_site_aniso_U_11
_atom_site_aniso_U_22
_atom_site_aniso_U_33
_atom_site_aniso_U_23
_atom_site_aniso_U_13
_atom_site_aniso_U_12
N1 0.0155(4) 0.0154(4) 0.0150(4) 0.0002(3) 0.0004(3) 0.0008(3)
N2 0.0176(5) 0.0213(5) 0.0182(5) 0.0004(4) -0.0002(3) -0.0007(4)
N3 0.0171(4) 0.0206(5) 0.0164(4) 0.0019(4) -0.0015(3) 0.0002(4)
C1 0.0165(5) 0.0171(5) 0.0159(5) -0.0006(4) -0.0001(4) 0.0014(4)
C2 0.0152(5) 0.0148(5) 0.0159(5) -0.0007(4) 0.0021(4) 0.0007(4)
C3 0.0157(5) 0.0161(5) 0.0154(5) -0.0006(4) 0.0010(4) 0.0030(4)
C4 0.0168(5) 0.0167(5) 0.0211(5) 0.0010(4) 0.0011(4) 0.0009(4)
C5 0.0225(5) 0.0182(5) 0.0216(5) 0.0042(4) 0.0039(4) 0.0018(4)
C6 0.0223(6) 0.0244(6) 0.0176(5) 0.0044(4) 0.0007(4) 0.0059(4)
C7 0.0167(5) 0.0262(6) 0.0170(5) 0.0013(4) -0.0007(4) 0.0017(4)
C8 0.0159(5) 0.0180(5) 0.0163(5) -0.0002(4) 0.0018(4) 0.0019(4)
C9 0.0147(5) 0.0194(5) 0.0175(5) -0.0009(4) 0.0003(4) -0.0002(4)
C10 0.0143(5) 0.0156(5) 0.0169(5) -0.0014(4) 0.0016(4) 0.0007(4)
C11 0.0173(5) 0.0163(5) 0.0146(5) -0.0015(4) 0.0007(4) -0.0016(4)
C12 0.0183(5) 0.0184(5) 0.0199(5) -0.0002(4) 0.0013(4) 0.0007(4)
C13 0.0177(5) 0.0266(6) 0.0221(6) -0.0014(5) 0.0033(4) -0.0029(4)
C14 0.0266(6) 0.0261(6) 0.0221(6) 0.0024(5) 0.0039(5) -0.0078(5)
C15 0.0282(6) 0.0198(6) 0.0218(6) 0.0045(4) -0.0004(5) -0.0021(5)
C16 0.0196(5) 0.0186(5) 0.0181(5) -0.0008(4) -0.0009(4) -0.0001(4)
C17 0.0150(5) 0.0161(5) 0.0182(5) 0.0012(4) -0.0012(4) 0.0013(4)
C18 0.0210(5) 0.0214(5) 0.0173(5) 0.0003(4) -0.0016(4) 0.0000(4)
C19 0.0225(6) 0.0217(6) 0.0247(6) 0.0004(5) -0.0073(4) -0.0040(4)
C20 0.0175(5) 0.0221(6) 0.0314(6) 0.0077(5) -0.0030(5) -0.0035(4)
C21 0.0188(5) 0.0217(6) 0.0223(6) 0.0056(4) 0.0033(4) 0.0029(4)
C22 0.0178(5) 0.0193(5) 0.0176(5) -0.0002(4) -0.0011(4) 0.0019(4)

loop_
_atom_type_symbol
_atom_type_description
_atom_type_scat_dispersion_real
_atom_type_scat_dispersion_imag
_atom_type_scat_source
C C 0.0033 0.0016 'International Tables Vol C Tables 4.2.6.8 and 6.1.1.4'
H H 0.0000 0.0000 'International Tables Vol C Tables 4.2.6.8 and 6.1.1.4'
N N 0.0061 0.0033 'International Tables Vol C Tables 4.2.6.8 and 6.1.1.4'

loop_
_geom_angle_atom_site_label_1
_geom_angle_atom_site_label_2
_geom_angle_atom_site_label_3
_geom_angle
N3 N1 C2 111.44(9)
N3 N1 C10 124.13(9)
C2 N1 C10 124.43(9)
N3 N2 C1 110.32(9)
N2 N3 N1 106.32(9)
N2 C1 C2 108.47(10)
N2 C1 C17 120.49(10)
C2 C1 C17 130.97(10)
N1 C2 C1 103.46(9)
N1 C2 C3 119.14(9)
C1 C2 C3 137.39(10)
C4 C3 C8 119.44(10)
C4 C3 C2 123.38(10)
C8 C3 C2 117.16(10)
C5 C4 C3 120.26(10)
C5 C4 H4A 119.9
C3 C4 H4A 119.9
C4 C5 C6 120.46(11)
C4 C5 H5A 119.8
C6 C5 H5A 119.8
C7 C6 C5 119.98(11)
C7 C6 H6A 120.0
C5 C6 H6A 120.0
C6 C7 C8 120.76(11)
C6 C7 H7A 119.6
C8 C7 H7A 119.6
C7 C8 C3 119.00(10)
C7 C8 C9 121.43(10)
C3 C8 C9 119.50(10)
C10 C9 C8 123.07(10)
C10 C9 H9A 118.5
C8 C9 H9A 118.5
C9 C10 N1 116.15(10)
C9 C10 C11 123.28(10)
N1 C10 C11 120.52(9)
C16 C11 C12 119.04(10)
C16 C11 C10 123.66(10)
C12 C11 C10 117.22(10)
C13 C12 C11 120.60(11)
C13 C12 H12A 119.7
C11 C12 H12A 119.7
C12 C13 C14 120.05(11)
C12 C13 H13A 120.0
C14 C13 H13A 120.0
C13 C14 C15 119.67(11)
C13 C14 H14A 120.2
C15 C14 H14A 120.2
C16 C15 C14 120.66(11)
C16 C15 H15A 119.7
C14 C15 H15A 119.7
C15 C16 C11 119.94(11)
C15 C16 H16A 120.0
C11 C16 H16A 120.0
C18 C17 C22 119.16(10)
C18 C17 C1 120.44(10)
C22 C17 C1 120.36(10)
C19 C18 C17 120.29(11)
C19 C18 H18A 119.9
C17 C18 H18A 119.9
C20 C19 C18 120.13(11)
C20 C19 H19A 119.9
C18 C19 H19A 119.9
C19 C20 C21 120.13(11)
C19 C20 H20A 119.9
C21 C20 H20A 119.9
C20 C21 C22 120.08(11)
C20 C21 H21A 120.0
C22 C21 H21A 120.0
C21 C22 C17 120.20(11)
C21 C22 H22A 119.9
C17 C22 H22A 119.9

loop_
_geom_bond_atom_site_label_1
_geom_bond_atom_site_label_2
_geom_bond_distance
N1 N3 1.3623(13)
N1 C2 1.3785(14)
N1 C10 1.4072(14)
N2 N3 1.3201(13)
N2 C1 1.3632(15)
C1 C2 1.3937(15)
C1 C17 1.4769(15)
C2 C3 1.4443(15)
C3 C4 1.4086(15)
C3 C8 1.4141(15)
C4 C5 1.3831(16)
C4 H4A 0.9500
C5 C6 1.4022(17)
C5 H5A 0.9500
C6 C7 1.3782(17)
C6 H6A 0.9500
C7 C8 1.4124(15)
C7 H7A 0.9500
C8 C9 1.4421(15)
C9 C10 1.3558(15)
C9 H9A 0.9500
C10 C11 1.4829(15)
C11 C16 1.3994(16)
C11 C12 1.4047(15)
C12 C13 1.3898(16)
C12 H12A 0.9500
C13 C14 1.3910(18)
C13 H13A 0.9500
C14 C15 1.3934(18)
C14 H14A 0.9500
C15 C16 1.3921(16)
C15 H15A 0.9500
C16 H16A 0.9500
C17 C18 1.3976(15)
C17 C22 1.4027(15)
C18 C19 1.3919(16)
C18 H18A 0.9500
C19 C20 1.3874(18)
C19 H19A 0.9500
C20 C21 1.3891(17)
C20 H20A 0.9500
C21 C22 1.3913(16)
C21 H21A 0.9500
C22 H22A 0.9500

loop_
_geom_torsion_atom_site_label_1
_geom_torsion_atom_site_label_2
_geom_torsion_atom_site_label_3
_geom_torsion_atom_site_label_4
_geom_torsion
C1 N2 N3 N1 0.21(12)
C2 N1 N3 N2 -0.58(12)
C10 N1 N3 N2 178.61(10)
N3 N2 C1 C2 0.22(13)
N3 N2 C1 C17 -177.01(10)
N3 N1 C2 C1 0.69(12)
C10 N1 C2 C1 -178.49(10)
N3 N1 C2 C3 -178.09(9)
C10 N1 C2 C3 2.73(16)
N2 C1 C2 N1 -0.54(12)
C17 C1 C2 N1 176.30(11)
N2 C1 C2 C3 177.88(12)
C17 C1 C2 C3 -5.3(2)
N1 C2 C3 C4 171.40(10)
C1 C2 C3 C4 -6.9(2)
N1 C2 C3 C8 -7.42(15)
C1 C2 C3 C8 174.33(12)
C8 C3 C4 C5 -2.56(16)
C2 C3 C4 C5 178.65(11)
C3 C4 C5 C6 -0.14(17)
C4 C5 C6 C7 1.68(18)
C5 C6 C7 C8 -0.49(18)
C6 C7 C8 C3 -2.20(17)
C6 C7 C8 C9 174.63(11)
C4 C3 C8 C7 3.69(16)
C2 C3 C8 C7 -177.44(10)
C4 C3 C8 C9 -173.20(10)
C2 C3 C8 C9 5.67(15)
C7 C8 C9 C10 -175.77(11)
C3 C8 C9 C10 1.04(17)
C8 C9 C10 N1 -5.80(16)
C8 C9 C10 C11 171.52(10)
N3 N1 C10 C9 -175.15(10)
C2 N1 C10 C9 3.94(16)
N3 N1 C10 C11 7.46(16)
C2 N1 C10 C11 -173.46(10)
C9 C10 C11 C16 137.94(12)
N1 C10 C11 C16 -44.85(16)
C9 C10 C11 C12 -38.65(16)
N1 C10 C11 C12 138.55(11)
C16 C11 C12 C13 -1.83(17)
C10 C11 C12 C13 174.93(10)
C11 C12 C13 C14 0.36(18)
C12 C13 C14 C15 0.83(18)
C13 C14 C15 C16 -0.53(19)
C14 C15 C16 C11 -0.95(18)
C12 C11 C16 C15 2.11(17)
C10 C11 C16 C15 -174.43(11)
N2 C1 C17 C18 -48.88(15)
C2 C1 C17 C18 134.60(13)
N2 C1 C17 C22 128.71(12)
C2 C1 C17 C22 -47.81(17)
C22 C17 C18 C19 -0.20(17)
C1 C17 C18 C19 177.43(11)
C17 C18 C19 C20 -0.24(18)
C18 C19 C20 C21 0.98(18)
C19 C20 C21 C22 -1.29(18)
C20 C21 C22 C17 0.86(17)
C18 C17 C22 C21 -0.11(17)
C1 C17 C22 C21 -177.74(10)
